data_4118728
loop_
_publ_author_name
'Michael Linseis'
'Stanislav Z\'ali\<s'
'Manfred Zabel'
'Rainer F. Winter'

_publ_section_title
;
 Ruthenium Stilbenyl and Diruthenium Distyrylethene Complexes: Aspects of
 Electron Delocalization and Electrocatalyzed Isomerization of the
 Z-Isomer
;
_journal_name_full 'Journal of the American Chemical Society'
_journal_page_first 16671
_journal_page_last 16692
_journal_paper_doi 10.1021/ja3059606
_journal_volume 134
_journal_year 2012
_chemical_absolute_configuration ad
_chemical_compound_source 'see text'
_chemical_formula_moiety 'C35 H55 Cl O P2 Ru'
_chemical_formula_sum 'C35 H55 Cl O P2 Ru'
_chemical_formula_weight 690.25
_chemical_name_systematic ?
_space_group_IT_number 4
_symmetry_cell_setting monoclinic
_symmetry_Int_Tables_number 4
_symmetry_space_group_name_Hall 'P 2yb'
_symmetry_space_group_name_H-M 'P 1 21 1'
_atom_sites_solution_hydrogens geom
_atom_sites_solution_primary direct
_atom_sites_solution_secondary difmap
_cell_angle_alpha 90
_cell_angle_beta 98.644(10)
_cell_angle_gamma 90
_cell_formula_units_Z 2
_cell_length_a 9.9906(9)
_cell_length_b 16.1232(13)
_cell_length_c 10.7986(10)
_cell_measurement_reflns_used 8000
_cell_measurement_temperature 123
_cell_measurement_theta_max 26.90
_cell_measurement_theta_min 2.06
_cell_volume 1719.7(3)
_computing_cell_refinement 'STOE (1998)'
_computing_data_collection 'STOE (1998)'
_computing_data_reduction 'STOE (1998)'
_computing_molecular_graphics 'PLATON (Spek, 1990)'
_computing_publication_material 'PLATON (Spek, 2003)'
_computing_structure_refinement 'SHELXL-97 (Sheldrick, 1997)'
_computing_structure_solution 'SIR-97 (Altomare, 1999)'
_diffrn_ambient_temperature 123(1)
_diffrn_measured_fraction_theta_full 0.995
_diffrn_measured_fraction_theta_max 0.995
_diffrn_measurement_device_type 'STOE-IPDS diffractometer'
_diffrn_measurement_method rotation
_diffrn_radiation_monochromator graphite
_diffrn_radiation_source 'fine-focus sealed tube'
_diffrn_radiation_type 'Mo K\a'
_diffrn_radiation_wavelength 0.71073
_diffrn_reflns_av_R_equivalents 0.0298
_diffrn_reflns_av_sigmaI/netI 0.0261
_diffrn_reflns_limit_h_max 12
_diffrn_reflns_limit_h_min -12
_diffrn_reflns_limit_k_max 20
_diffrn_reflns_limit_k_min -20
_diffrn_reflns_limit_l_max 13
_diffrn_reflns_limit_l_min -13
_diffrn_reflns_number 27173
_diffrn_reflns_reduction_process
;
;
_diffrn_reflns_theta_full 26.90
_diffrn_reflns_theta_max 26.90
_diffrn_reflns_theta_min 2.06
_diffrn_standards_decay_% 0
_diffrn_standards_number 0
_exptl_absorpt_coefficient_mu 0.652
_exptl_absorpt_correction_T_max 0.9243
_exptl_absorpt_correction_T_min 0.8516
_exptl_absorpt_correction_type analytical
_exptl_absorpt_process_details 'analytical from crystal shape (X-SHAPE, X-RED. STOE, 1996)'
_exptl_crystal_colour 'ruby red'
_exptl_crystal_density_diffrn 1.333
_exptl_crystal_density_method 'Not Measured'
_exptl_crystal_description prism
_exptl_crystal_F_000 728
_exptl_crystal_size_max 0.30
_exptl_crystal_size_mid 0.26
_exptl_crystal_size_min 0.20
_refine_diff_density_max 0.676
_refine_diff_density_min -0.220
_refine_diff_density_rms 0.084
_refine_ls_abs_structure_details 'Flack H.D. (1983), Acta Cryst. A39, 876-881'
_refine_ls_abs_structure_Flack -0.031(16)
_refine_ls_extinction_method none
_refine_ls_goodness_of_fit_ref 1.056
_refine_ls_hydrogen_treatment constr
_refine_ls_matrix_type full
_refine_ls_number_parameters 373
_refine_ls_number_reflns 7381
_refine_ls_number_restraints 1
_refine_ls_restrained_S_all 1.056
_refine_ls_R_factor_all 0.0238
_refine_ls_R_factor_gt 0.0220
_refine_ls_shift/su_max 0.001
_refine_ls_shift/su_mean 0.000
_refine_ls_structure_factor_coef Fsqd
_refine_ls_weighting_details 'calc w=1/[\s^2^(Fo^2^)+(0.0347P)^2^]         where P=(Fo^2^+2Fc^2^)/3'
_refine_ls_weighting_scheme calc
_refine_ls_wR_factor_gt 0.0530
_refine_ls_wR_factor_ref 0.0532
_reflns_number_gt 6970
_reflns_number_total 7381
_reflns_threshold_expression I>2\s(I)
_cod_data_source_file ja3059606_si_006.cif
_cod_data_source_block h257
_cod_original_sg_symbol_H-M 'P 21'
_cod_database_code 4118728

loop_
_symmetry_equiv_pos_site_id
_symmetry_equiv_pos_as_xyz
1 x,y,z
2 -x,1/2+y,-z

loop_
_atom_site_aniso_label
_atom_site_aniso_U_11
_atom_site_aniso_U_22
_atom_site_aniso_U_33
_atom_site_aniso_U_23
_atom_site_aniso_U_13
_atom_site_aniso_U_12
Ru1 0.0141(1) 0.0144(1) 0.0150(1) -0.0003(1) 0.0021(1) -0.0002(1)
Cl1 0.0193(2) 0.0275(3) 0.0194(2) -0.0032(2) -0.0014(2) 0.0014(2)
P1 0.0177(2) 0.0155(2) 0.0167(2) 0.0006(2) 0.0034(2) 0.0013(2)
P2 0.0165(2) 0.0192(3) 0.0172(2) -0.0011(2) 0.0032(2) 0.0011(2)
O1 0.0193(8) 0.0335(8) 0.0252(8) -0.0059(7) -0.0016(6) -0.0015(7)
C1 0.0291(12) 0.0217(11) 0.0264(12) 0.0089(9) 0.0143(10) 0.0036(10)
C2 0.0450(18) 0.0345(16) 0.0333(15) 0.0153(12) 0.0082(13) 0.0139(13)
C3 0.0400(15) 0.0180(12) 0.0480(16) 0.0029(11) 0.0152(13) -0.0049(11)
C4 0.0256(13) 0.0346(15) 0.0224(13) -0.0086(11) 0.0055(10) 0.0000(11)
C5 0.0514(18) 0.0374(16) 0.0395(15) -0.0184(13) 0.0110(14) -0.0156(14)
C6 0.0415(15) 0.0498(17) 0.0216(12) -0.0104(11) 0.0066(11) 0.0016(13)
C7 0.0187(10) 0.0204(12) 0.0231(11) 0.0023(9) 0.0046(8) 0.0020(9)
C8 0.0235(12) 0.0348(14) 0.0332(13) 0.0071(11) 0.0113(10) 0.0087(10)
C9 0.0253(12) 0.0320(14) 0.0496(16) 0.0202(12) 0.0134(11) 0.0102(11)
C10 0.0172(8) 0.0316(12) 0.0254(9) 0.0029(12) 0.0052(7) -0.0016(12)
C11 0.0258(12) 0.0446(16) 0.0413(15) 0.0023(13) 0.0158(11) -0.0009(12)
C12 0.0242(12) 0.0318(13) 0.0370(13) 0.0059(11) 0.0069(10) -0.0048(10)
C13 0.0265(12) 0.0217(11) 0.0220(11) 0.0010(9) 0.0036(9) 0.0030(10)
C14 0.0425(15) 0.0231(12) 0.0433(15) 0.0051(11) 0.0160(12) -0.0026(11)
C15 0.0406(15) 0.0340(14) 0.0350(14) 0.0008(11) 0.0043(12) 0.0183(12)
C16 0.0244(12) 0.0371(14) 0.0209(11) -0.0105(10) 0.0003(9) 0.0082(10)
C17 0.0412(15) 0.0514(16) 0.0211(12) -0.0023(11) -0.0029(10) 0.0121(13)
C18 0.0303(13) 0.0376(16) 0.0403(15) -0.0207(12) -0.0029(11) 0.0052(12)
C19 0.0185(10) 0.0178(11) 0.0219(10) -0.0009(7) 0.0069(8) 0.0008(8)
C20 0.0164(10) 0.0162(10) 0.0212(10) -0.0008(8) 0.0048(8) 0.0000(8)
C21 0.0186(10) 0.0220(11) 0.0219(11) -0.0023(9) 0.0024(8) -0.0020(9)
C22 0.0194(11) 0.0204(11) 0.0179(10) -0.0001(8) 0.0056(8) 0.0022(9)
C23 0.0227(11) 0.0244(11) 0.0205(11) -0.0013(9) 0.0021(9) -0.0002(9)
C24 0.0243(11) 0.0252(12) 0.0184(10) 0.0034(9) 0.0005(9) 0.0023(9)
C25 0.0216(11) 0.0198(11) 0.0192(10) 0.0014(8) 0.0061(8) 0.0029(8)
C26 0.0218(11) 0.0222(11) 0.0196(10) -0.0008(9) 0.0017(9) -0.0003(9)
C27 0.0217(10) 0.0236(11) 0.0183(10) 0.0036(9) 0.0015(8) 0.0022(9)
C28 0.0249(11) 0.0225(11) 0.0172(10) 0.0033(8) 0.0044(8) 0.0044(8)
C29 0.0271(12) 0.0206(11) 0.0183(10) 0.0018(8) 0.0039(9) 0.0035(9)
C30 0.0322(12) 0.0190(11) 0.0175(10) -0.0016(8) 0.0065(9) 0.0034(9)
C31 0.0322(12) 0.0220(11) 0.0244(12) -0.0005(9) 0.0059(10) 0.0059(10)
C32 0.0451(15) 0.0236(12) 0.0236(12) 0.0034(10) 0.0084(11) 0.0135(11)
C33 0.0554(17) 0.0168(11) 0.0333(13) 0.0040(10) 0.0222(13) 0.0024(11)
C34 0.0401(15) 0.0255(13) 0.0393(14) -0.0015(12) 0.0130(12) -0.0047(12)
C35 0.0345(13) 0.0246(12) 0.0284(12) 0.0012(10) 0.0031(10) -0.0017(11)

loop_
_atom_site_label
_atom_site_type_symbol
_atom_site_thermal_displace_type
_atom_site_fract_x
_atom_site_fract_y
_atom_site_fract_z
_atom_site_occupancy
_atom_site_U_iso_or_equiv
_atom_site_calc_flag
_atom_site_refinement_flags
Ru1 Ru Uani 0.21175(1) 0.14632(1) 0.43940(1) 1.000 0.0145(1) . .
Cl1 Cl Uani 0.40022(5) 0.16957(3) 0.60628(5) 1.000 0.0225(1) . .
P1 P Uani 0.05050(5) 0.17983(3) 0.57791(5) 1.000 0.0166(1) . .
P2 P Uani 0.37959(5) 0.08390(3) 0.33134(5) 1.000 0.0176(1) . .
O1 O Uani -0.02214(16) 0.11155(11) 0.24275(15) 1.000 0.0265(5) . .
C1 C Uani -0.0071(2) 0.08167(15) 0.6419(2) 1.000 0.0247(7) . .
C2 C Uani 0.1063(3) 0.0372(2) 0.7269(3) 1.000 0.0374(9) . .
C3 C Uani -0.0728(3) 0.02337(16) 0.5377(3) 1.000 0.0345(8) . .
C4 C Uani 0.1209(3) 0.23886(19) 0.7202(3) 1.000 0.0273(8) . .
C5 C Uani 0.1567(3) 0.32781(19) 0.6905(3) 1.000 0.0423(9) . .
C6 C Uani 0.0438(3) 0.2367(2) 0.8328(2) 1.000 0.0374(9) . .
C7 C Uani -0.1128(2) 0.22562(15) 0.5053(2) 1.000 0.0206(6) . .
C8 C Uani -0.2192(2) 0.23524(17) 0.5920(2) 1.000 0.0298(8) . .
C9 C Uani -0.0959(3) 0.30597(17) 0.4351(3) 1.000 0.0348(8) . .
C10 C Uani 0.54046(19) 0.1411(2) 0.32105(19) 1.000 0.0245(6) . .
C11 C Uani 0.6229(3) 0.10532(19) 0.2245(3) 1.000 0.0361(8) . .
C12 C Uani 0.5221(3) 0.23414(16) 0.3023(3) 1.000 0.0308(7) . .
C13 C Uani 0.4424(2) -0.00482(15) 0.4341(2) 1.000 0.0234(7) . .
C14 C Uani 0.3271(3) -0.04253(16) 0.4919(3) 1.000 0.0353(8) . .
C15 C Uani 0.5242(3) -0.07143(18) 0.3792(3) 1.000 0.0367(8) . .
C16 C Uani 0.3260(3) 0.03976(17) 0.1742(2) 1.000 0.0278(7) . .
C17 C Uani 0.2777(3) 0.1082(2) 0.0802(2) 1.000 0.0387(8) . .
C18 C Uani 0.2193(3) -0.02806(18) 0.1729(3) 1.000 0.0369(8) . .
C19 C Uani 0.0702(2) 0.12287(13) 0.3192(2) 1.000 0.0190(6) . .
C20 C Uani 0.2199(2) 0.25820(13) 0.3622(2) 1.000 0.0177(6) . .
C21 C Uani 0.1690(2) 0.29062(14) 0.2508(2) 1.000 0.0209(6) . .
C22 C Uani 0.1948(2) 0.37454(14) 0.2065(2) 1.000 0.0190(6) . .
C23 C Uani 0.1162(2) 0.40505(15) 0.0973(2) 1.000 0.0227(6) . .
C24 C Uani 0.1370(2) 0.48387(15) 0.0531(2) 1.000 0.0229(6) . .
C25 C Uani 0.2360(2) 0.53609(14) 0.1133(2) 1.000 0.0199(6) . .
C26 C Uani 0.3160(2) 0.50562(14) 0.2223(2) 1.000 0.0213(6) . .
C27 C Uani 0.2959(2) 0.42715(14) 0.2664(2) 1.000 0.0214(6) . .
C28 C Uani 0.2541(2) 0.61855(15) 0.0614(2) 1.000 0.0214(6) . .
C29 C Uani 0.3490(2) 0.67399(14) 0.1009(2) 1.000 0.0220(6) . .
C30 C Uani 0.3672(2) 0.75433(14) 0.0418(2) 1.000 0.0226(6) . .
C31 C Uani 0.2669(3) 0.78980(15) -0.0466(2) 1.000 0.0260(7) . .
C32 C Uani 0.2909(3) 0.86367(16) -0.1048(2) 1.000 0.0304(8) . .
C33 C Uani 0.4144(3) 0.90369(16) -0.0765(3) 1.000 0.0336(8) . .
C34 C Uani 0.5137(3) 0.86974(17) 0.0107(3) 1.000 0.0343(8) . .
C35 C Uani 0.4905(3) 0.79629(16) 0.0704(2) 1.000 0.0293(7) . .
H1 H Uiso -0.07810 0.09630 0.69430 1.000 0.0300 calc R
H2A H Uiso 0.17310 0.01650 0.67670 1.000 0.0450 calc R
H2B H Uiso 0.06850 -0.00940 0.76850 1.000 0.0450 calc R
H2C H Uiso 0.15020 0.07610 0.79010 1.000 0.0450 calc R
H3A H Uiso -0.00730 0.01030 0.48160 1.000 0.0410 calc R
H3B H Uiso -0.10100 -0.02790 0.57510 1.000 0.0410 calc R
H3C H Uiso -0.15200 0.05050 0.49010 1.000 0.0410 calc R
H4 H Uiso 0.20980 0.21170 0.75070 1.000 0.0330 calc R
H5A H Uiso 0.21810 0.35100 0.76140 1.000 0.0510 calc R
H5B H Uiso 0.07390 0.36120 0.67550 1.000 0.0510 calc R
H5C H Uiso 0.20120 0.32850 0.61560 1.000 0.0510 calc R
H6A H Uiso 0.10320 0.25610 0.90770 1.000 0.0450 calc R
H6B H Uiso -0.03570 0.27290 0.81640 1.000 0.0450 calc R
H6C H Uiso 0.01460 0.17980 0.84610 1.000 0.0450 calc R
H7 H Uiso -0.15210 0.18500 0.43970 1.000 0.0250 calc R
H8A H Uiso -0.30500 0.25310 0.54310 1.000 0.0360 calc R
H8B H Uiso -0.18870 0.27680 0.65630 1.000 0.0360 calc R
H8C H Uiso -0.23220 0.18190 0.63220 1.000 0.0360 calc R
H9A H Uiso -0.18330 0.32250 0.38780 1.000 0.0420 calc R
H9B H Uiso -0.06300 0.34970 0.49510 1.000 0.0420 calc R
H9C H Uiso -0.03040 0.29750 0.37710 1.000 0.0420 calc R
H10 H Uiso 0.59810 0.13410 0.40450 1.000 0.0290 calc R
H11A H Uiso 0.71220 0.13170 0.23460 1.000 0.0430 calc R
H11B H Uiso 0.57540 0.11600 0.13990 1.000 0.0430 calc R
H11C H Uiso 0.63380 0.04540 0.23740 1.000 0.0430 calc R
H12A H Uiso 0.61020 0.26000 0.29880 1.000 0.0370 calc R
H12B H Uiso 0.46160 0.24470 0.22380 1.000 0.0370 calc R
H12C H Uiso 0.48270 0.25770 0.37240 1.000 0.0370 calc R
H13 H Uiso 0.50520 0.01990 0.50540 1.000 0.0280 calc R
H14A H Uiso 0.36390 -0.08020 0.55970 1.000 0.0420 calc R
H14B H Uiso 0.26730 -0.07340 0.42780 1.000 0.0420 calc R
H14C H Uiso 0.27560 0.00170 0.52540 1.000 0.0420 calc R
H15A H Uiso 0.53980 -0.11810 0.43770 1.000 0.0440 calc R
H15B H Uiso 0.47400 -0.09080 0.29940 1.000 0.0440 calc R
H15C H Uiso 0.61140 -0.04830 0.36510 1.000 0.0440 calc R
H16 H Uiso 0.40760 0.01380 0.14680 1.000 0.0330 calc R
H17A H Uiso 0.19380 0.13250 0.10080 1.000 0.0460 calc R
H17B H Uiso 0.26090 0.08480 -0.00440 1.000 0.0460 calc R
H17C H Uiso 0.34730 0.15130 0.08400 1.000 0.0460 calc R
H18A H Uiso 0.14470 -0.00770 0.21410 1.000 0.0440 calc R
H18B H Uiso 0.18450 -0.04310 0.08610 1.000 0.0440 calc R
H18C H Uiso 0.26010 -0.07690 0.21760 1.000 0.0440 calc R
H20A H Uiso 0.27100 0.29700 0.41620 1.000 0.0210 calc R
H21A H Uiso 0.11090 0.25620 0.19520 1.000 0.0250 calc R
H23A H Uiso 0.04750 0.37100 0.05300 1.000 0.0270 calc R
H24A H Uiso 0.08160 0.50270 -0.02090 1.000 0.0270 calc R
H26A H Uiso 0.38490 0.53970 0.26610 1.000 0.0260 calc R
H27A H Uiso 0.35240 0.40810 0.33960 1.000 0.0260 calc R
H28A H Uiso 0.19020 0.63420 -0.00890 1.000 0.0260 calc R
H29A H Uiso 0.41060 0.66050 0.17400 1.000 0.0260 calc R
H31A H Uiso 0.18170 0.76300 -0.06690 1.000 0.0310 calc R
H32A H Uiso 0.22200 0.88720 -0.16470 1.000 0.0370 calc R
H33A H Uiso 0.43040 0.95420 -0.11700 1.000 0.0400 calc R
H34A H Uiso 0.59870 0.89680 0.03020 1.000 0.0410 calc R
H35A H Uiso 0.55930 0.77410 0.13170 1.000 0.0350 calc R

loop_
_atom_type_symbol
_atom_type_description
_atom_type_scat_dispersion_real
_atom_type_scat_dispersion_imag
_atom_type_scat_source
Ru Ru -1.2594 0.8363 'International Tables Vol C Tables 4.2.6.8 and 6.1.1.4'
P P 0.1023 0.0942 'International Tables Vol C Tables 4.2.6.8 and 6.1.1.4'
O O 0.0106 0.0060 'International Tables Vol C Tables 4.2.6.8 and 6.1.1.4'
Cl Cl 0.1484 0.1585 'International Tables Vol C Tables 4.2.6.8 and 6.1.1.4'
H H 0.0000 0.0000 'International Tables Vol C Tables 4.2.6.8 and 6.1.1.4'
C C 0.0033 0.0016 'International Tables Vol C Tables 4.2.6.8 and 6.1.1.4'

loop_
_exptl_crystal_face_index_h
_exptl_crystal_face_index_k
_exptl_crystal_face_index_l
_exptl_crystal_face_perp_dist
-1 -2 3 0.1390
2 1 -1 0.1172
-1 2 1 0.0936
0 -3 1 0.0895
-1 3 -1 0.0938
1 3 2 0.1220
1 3 -2 0.1446
2 0 1 0.1800
0 1 0 0.1195
-3 -2 0 0.1025
1 -3 -1 0.1233

loop_
_geom_angle_atom_site_label_1
_geom_angle_atom_site_label_2
_geom_angle_atom_site_label_3
_geom_angle
_geom_angle_publ_flag
Cl1 Ru1 P1 91.19(2) yes
Cl1 Ru1 P2 84.57(2) yes
Cl1 Ru1 C19 176.53(7) yes
Cl1 Ru1 C20 95.43(6) yes
P1 Ru1 P2 166.46(2) yes
P1 Ru1 C19 88.22(7) yes
P1 Ru1 C20 97.43(6) yes
P2 Ru1 C19 95.24(7) yes
P2 Ru1 C20 95.77(6) yes
C19 Ru1 C20 88.04(9) yes
Ru1 P1 C1 108.23(7) yes
Ru1 P1 C4 114.98(10) yes
Ru1 P1 C7 116.94(7) yes
C1 P1 C4 103.29(12) yes
C1 P1 C7 101.24(10) yes
C4 P1 C7 110.26(12) yes
Ru1 P2 C10 119.40(9) yes
Ru1 P2 C13 103.28(7) yes
Ru1 P2 C16 118.77(10) yes
C10 P2 C13 101.46(11) yes
C10 P2 C16 105.60(11) yes
C13 P2 C16 106.10(11) yes
P1 C1 C2 112.44(17) yes
P1 C1 C3 111.84(16) yes
C2 C1 C3 110.5(2) no
P1 C4 C5 112.4(2) yes
P1 C4 C6 118.2(2) yes
C5 C4 C6 110.5(3) no
P1 C7 C8 115.52(15) yes
P1 C7 C9 113.13(17) yes
C8 C7 C9 111.0(2) no
P2 C10 C11 114.1(2) yes
P2 C10 C12 113.99(17) yes
C11 C10 C12 110.3(2) no
P2 C13 C14 110.15(16) yes
P2 C13 C15 117.56(17) yes
C14 C13 C15 111.3(2) no
P2 C16 C17 110.60(18) yes
P2 C16 C18 113.01(18) yes
C17 C16 C18 111.2(2) no
Ru1 C19 O1 176.91(19) yes
Ru1 C20 C21 133.99(17) yes
C20 C21 C22 126.1(2) no
C21 C22 C23 119.49(19) no
C21 C22 C27 123.81(19) no
C23 C22 C27 116.7(2) no
C22 C23 C24 121.2(2) no
C23 C24 C25 122.0(2) no
C24 C25 C26 117.1(2) no
C24 C25 C28 119.54(19) no
C26 C25 C28 123.33(19) no
C25 C26 C27 121.0(2) no
C22 C27 C26 122.0(2) no
C25 C28 C29 127.8(2) no
C28 C29 C30 125.8(2) no
C29 C30 C31 122.4(2) no
C29 C30 C35 119.58(19) no
C31 C30 C35 118.0(2) no
C30 C31 C32 120.4(3) no
C31 C32 C33 120.7(2) no
C32 C33 C34 119.5(3) no
C33 C34 C35 120.4(3) no
C30 C35 C34 121.0(2) no
P1 C1 H1 107.00 no
C2 C1 H1 107.00 no
C3 C1 H1 107.00 no
C1 C2 H2A 109.00 no
C1 C2 H2B 109.00 no
C1 C2 H2C 109.00 no
H2A C2 H2B 110.00 no
H2A C2 H2C 109.00 no
H2B C2 H2C 110.00 no
C1 C3 H3A 109.00 no
C1 C3 H3B 109.00 no
C1 C3 H3C 109.00 no
H3A C3 H3B 109.00 no
H3A C3 H3C 109.00 no
H3B C3 H3C 109.00 no
P1 C4 H4 105.00 no
C5 C4 H4 105.00 no
C6 C4 H4 105.00 no
C4 C5 H5A 109.00 no
C4 C5 H5B 109.00 no
C4 C5 H5C 110.00 no
H5A C5 H5B 109.00 no
H5A C5 H5C 109.00 no
H5B C5 H5C 110.00 no
C4 C6 H6A 109.00 no
C4 C6 H6B 109.00 no
C4 C6 H6C 109.00 no
H6A C6 H6B 109.00 no
H6A C6 H6C 110.00 no
H6B C6 H6C 109.00 no
P1 C7 H7 105.00 no
C8 C7 H7 105.00 no
C9 C7 H7 105.00 no
C7 C8 H8A 109.00 no
C7 C8 H8B 109.00 no
C7 C8 H8C 109.00 no
H8A C8 H8B 110.00 no
H8A C8 H8C 109.00 no
H8B C8 H8C 109.00 no
C7 C9 H9A 110.00 no
C7 C9 H9B 110.00 no
C7 C9 H9C 110.00 no
H9A C9 H9B 109.00 no
H9A C9 H9C 109.00 no
H9B C9 H9C 109.00 no
P2 C10 H10 106.00 no
C11 C10 H10 106.00 no
C12 C10 H10 106.00 no
C10 C11 H11A 110.00 no
C10 C11 H11B 109.00 no
C10 C11 H11C 109.00 no
H11A C11 H11B 109.00 no
H11A C11 H11C 109.00 no
H11B C11 H11C 110.00 no
C10 C12 H12A 109.00 no
C10 C12 H12B 109.00 no
C10 C12 H12C 109.00 no
H12A C12 H12B 110.00 no
H12A C12 H12C 109.00 no
H12B C12 H12C 109.00 no
P2 C13 H13 106.00 no
C14 C13 H13 106.00 no
C15 C13 H13 106.00 no
C13 C14 H14A 109.00 no
C13 C14 H14B 109.00 no
C13 C14 H14C 109.00 no
H14A C14 H14B 109.00 no
H14A C14 H14C 110.00 no
H14B C14 H14C 109.00 no
C13 C15 H15A 109.00 no
C13 C15 H15B 109.00 no
C13 C15 H15C 109.00 no
H15A C15 H15B 109.00 no
H15A C15 H15C 109.00 no
H15B C15 H15C 109.00 no
P2 C16 H16 107.00 no
C17 C16 H16 107.00 no
C18 C16 H16 107.00 no
C16 C17 H17A 109.00 no
C16 C17 H17B 110.00 no
C16 C17 H17C 109.00 no
H17A C17 H17B 109.00 no
H17A C17 H17C 109.00 no
H17B C17 H17C 109.00 no
C16 C18 H18A 109.00 no
C16 C18 H18B 109.00 no
C16 C18 H18C 109.00 no
H18A C18 H18B 109.00 no
H18A C18 H18C 110.00 no
H18B C18 H18C 110.00 no
Ru1 C20 H20A 113.00 no
C21 C20 H20A 113.00 no
C20 C21 H21A 117.00 no
C22 C21 H21A 117.00 no
C22 C23 H23A 119.00 no
C24 C23 H23A 119.00 no
C23 C24 H24A 119.00 no
C25 C24 H24A 119.00 no
C25 C26 H26A 119.00 no
C27 C26 H26A 119.00 no
C22 C27 H27A 119.00 no
C26 C27 H27A 119.00 no
C25 C28 H28A 116.00 no
C29 C28 H28A 116.00 no
C28 C29 H29A 117.00 no
C30 C29 H29A 117.00 no
C30 C31 H31A 120.00 no
C32 C31 H31A 120.00 no
C31 C32 H32A 120.00 no
C33 C32 H32A 120.00 no
C32 C33 H33A 120.00 no
C34 C33 H33A 120.00 no
C33 C34 H34A 120.00 no
C35 C34 H34A 120.00 no
C30 C35 H35A 120.00 no
C34 C35 H35A 120.00 no

loop_
_geom_bond_atom_site_label_1
_geom_bond_atom_site_label_2
_geom_bond_distance
_geom_bond_publ_flag
Ru1 Cl1 2.4318(6) yes
Ru1 P1 2.4184(6) yes
Ru1 P2 2.4030(6) yes
Ru1 C19 1.810(2) yes
Ru1 C20 1.994(2) yes
P1 C1 1.853(2) yes
P1 C4 1.854(3) yes
P1 C7 1.854(2) yes
P2 C10 1.871(2) yes
P2 C13 1.861(2) yes
P2 C16 1.844(2) yes
O1 C19 1.156(3) yes
C1 C2 1.526(4) no
C1 C3 1.536(4) no
C4 C5 1.524(4) no
C4 C6 1.534(4) no
C7 C8 1.526(3) no
C7 C9 1.523(4) no
C10 C11 1.535(4) no
C10 C12 1.521(4) no
C13 C14 1.517(4) no
C13 C15 1.523(4) no
C16 C17 1.528(4) no
C16 C18 1.526(4) no
C20 C21 1.340(3) no
C21 C22 1.471(3) no
C22 C23 1.404(3) no
C22 C27 1.401(3) no
C23 C24 1.384(3) no
C24 C25 1.384(3) no
C25 C26 1.408(3) no
C25 C28 1.465(3) no
C26 C27 1.377(3) no
C28 C29 1.326(3) no
C29 C30 1.467(3) no
C30 C31 1.398(3) no
C30 C35 1.399(4) no
C31 C32 1.384(3) no
C32 C33 1.385(4) no
C33 C34 1.375(4) no
C34 C35 1.384(4) no
C1 H1 1.0000 no
C2 H2A 0.9800 no
C2 H2B 0.9800 no
C2 H2C 0.9800 no
C3 H3A 0.9800 no
C3 H3B 0.9800 no
C3 H3C 0.9800 no
C4 H4 1.0000 no
C5 H5A 0.9800 no
C5 H5B 0.9800 no
C5 H5C 0.9800 no
C6 H6A 0.9800 no
C6 H6B 0.9800 no
C6 H6C 0.9800 no
C7 H7 1.0000 no
C8 H8A 0.9800 no
C8 H8B 0.9800 no
C8 H8C 0.9800 no
C9 H9A 0.9800 no
C9 H9B 0.9800 no
C9 H9C 0.9800 no
C10 H10 1.0000 no
C11 H11A 0.9800 no
C11 H11B 0.9800 no
C11 H11C 0.9800 no
C12 H12A 0.9800 no
C12 H12B 0.9800 no
C12 H12C 0.9800 no
C13 H13 1.0000 no
C14 H14A 0.9800 no
C14 H14B 0.9800 no
C14 H14C 0.9800 no
C15 H15A 0.9800 no
C15 H15B 0.9800 no
C15 H15C 0.9800 no
C16 H16 1.0000 no
C17 H17A 0.9800 no
C17 H17B 0.9800 no
C17 H17C 0.9800 no
C18 H18A 0.9800 no
C18 H18B 0.9800 no
C18 H18C 0.9800 no
C20 H20A 0.9500 no
C21 H21A 0.9500 no
C23 H23A 0.9500 no
C24 H24A 0.9500 no
C26 H26A 0.9500 no
C27 H27A 0.9500 no
C28 H28A 0.9500 no
C29 H29A 0.9500 no
C31 H31A 0.9500 no
C32 H32A 0.9500 no
C33 H33A 0.9500 no
C34 H34A 0.9500 no
C35 H35A 0.9500 no

loop_
_geom_contact_atom_site_label_1
_geom_contact_atom_site_label_2
_geom_contact_distance
_geom_contact_site_symmetry_2
_geom_contact_publ_flag
Ru1 H2A 3.3800 . no
Ru1 H3A 3.1800 . no
Ru1 H5C 3.5100 . no
Ru1 H9C 3.4300 . no
Ru1 H12C 3.4200 . no
Ru1 H14B 3.5900 . no
Ru1 H14C 2.5600 . no
Ru1 H17A 3.6400 . no
Ru1 H18A 3.4700 . no
Cl1 P1 3.4651(8) . no
Cl1 P2 3.2529(8) . no
Cl1 C4 3.403(3) . no
Cl1 C10 3.600(2) . no
Cl1 C13 3.432(2) . no
Cl1 C20 3.287(2) . no
Cl1 H4 2.7200 . no
Cl1 H12C 3.1100 . no
Cl1 H13 2.9100 . no
Cl1 H14C 3.0500 . no
Cl1 H20A 3.0500 . no
Cl1 H29A 2.8100 2_646 no
P1 Cl1 3.4651(8) . no
P1 C19 2.975(2) . no
P1 C20 3.327(2) . no
P2 Cl1 3.2529(8) . no
P2 C19 3.138(2) . no
P2 C20 3.273(2) . no
O1 H7 2.9100 . no
O1 H11A 2.6600 1_455 no
O1 H17A 2.8500 . no
O1 H18A 2.5900 . no
O1 H21A 2.7700 . no
O1 H28A 2.8400 2_545 no
C2 C6 3.501(4) . no
C3 C19 3.346(4) . no
C5 C9 3.465(4) . no
C6 C2 3.501(4) . no
C6 C8 3.408(3) . no
C8 C6 3.408(3) . no
C9 C20 3.452(4) . no
C9 C14 3.531(4) 2_556 no
C9 C5 3.465(4) . no
C9 C21 3.551(4) . no
C11 C17 3.565(4) . no
C11 C28 3.497(4) 2_645 no
C11 C15 3.518(4) . no
C12 C20 3.205(4) . no
C14 C18 3.459(5) . no
C14 C9 3.531(4) 2_546 no
C15 C18 3.562(4) . no
C15 C11 3.518(4) . no
C17 C11 3.565(4) . no
C17 C19 3.553(3) . no
C18 C19 3.368(4) . no
C18 C14 3.459(5) . no
C18 C15 3.562(4) . no
C19 C18 3.368(4) . no
C19 C16 3.461(4) . no
C19 C21 3.009(3) . no
C19 C7 3.351(3) . no
C19 P2 3.138(2) . no
C19 P1 2.975(2) . no
C19 C17 3.553(3) . no
C19 C3 3.346(4) . no
C19 C20 2.647(3) . no
C20 P2 3.273(2) . no
C20 C19 2.647(3) . no
C20 C12 3.205(4) . no
C20 C9 3.452(4) . no
C20 Cl1 3.287(2) . no
C20 P1 3.327(2) . no
C21 C9 3.551(4) . no
C28 C11 3.497(4) 2_655 no
C1 H6C 2.7000 . no
C1 H8C 2.7600 . no
C2 H14C 3.0000 . no
C2 H32A 2.8500 1_546 no
C2 H6C 2.8500 . no
C2 H4 3.0000 . no
C3 H7 2.8800 . no
C4 H2C 2.7300 . no
C5 H9B 2.8300 . no
C6 H2C 2.8600 . no
C6 H1 2.8800 . no
C6 H8B 2.8500 . no
C7 H3C 2.8500 . no
C8 H1 2.7900 . no
C8 H10 3.0000 1_455 no
C8 H6B 2.8800 . no
C9 H5B 3.0100 . no
C10 H17C 2.9700 . no
C11 H15C 2.9200 . no
C11 H17C 3.0300 . no
C11 H16 2.6400 . no
C12 H8A 2.9100 1_655 no
C12 H17C 3.0300 . no
C13 H18C 2.9800 . no
C14 H9A 3.0100 2_546 no
C14 H18C 2.9900 . no
C14 H2A 2.8600 . no
C15 H18C 2.9400 . no
C15 H11C 2.7600 . no
C15 H16 2.9400 . no
C16 H15B 2.8000 . no
C16 H11C 3.0500 . no
C16 H11B 2.8500 . no
C17 H11B 2.9500 . no
C18 H15B 2.8800 . no
C18 H14B 2.8200 . no
C19 H21A 2.6000 . no
C19 H7 2.9200 . no
C19 H17A 2.8300 . no
C19 H18A 2.5500 . no
C19 H3A 2.7200 . no
C19 H9C 3.0900 . no
C20 H5C 2.9900 . no
C20 H12C 2.6100 . no
C20 H9C 2.6100 . no
C20 H12B 3.0300 . no
C20 H27A 2.7800 . no
C21 H12B 3.0700 . no
C21 H17A 3.0500 . no
C21 H9C 2.5800 . no
C22 H3B 3.0900 2_556 no
C23 H2B 2.8700 2_556 no
C24 H2B 3.0200 2_556 no
C25 H1 2.9600 2_556 no
C26 H1 3.0400 2_556 no
C26 H33A 3.0400 2_645 no
C26 H29A 2.7500 . no
C27 H3B 2.8700 2_556 no
C27 H20A 2.6800 . no
C28 H31A 2.7500 . no
C28 H11B 2.9600 2_655 no
C29 H26A 2.7900 . no
C29 H11B 2.9700 2_655 no
C30 H11B 3.0800 2_655 no
C31 H28A 2.6700 . no
C32 H18B 2.8800 1_565 no
C32 H12A 2.9600 2_655 no
C33 H16 3.0000 1_565 no
C34 H16 3.0200 1_565 no
C35 H15B 3.0900 1_565 no
H1 C6 2.8800 . no
H1 C8 2.7900 . no
H1 H6C 2.2100 . no
H1 H8C 2.1000 . no
H1 C25 2.9600 2_546 no
H1 C26 3.0400 2_546 no
H2A Ru1 3.3800 . no
H2A C14 2.8600 . no
H2A H3A 2.5600 . no
H2A H14C 2.0700 . no
H2B H3B 2.5000 . no
H2B H32A 2.3100 1_546 no
H2B C23 2.8700 2_546 no
H2B C24 3.0200 2_546 no
H2C C4 2.7300 . no
H2C C6 2.8600 . no
H2C H4 2.3200 . no
H2C H6C 2.2900 . no
H2C H17B 2.3300 1_556 no
H3A Ru1 3.1800 . no
H3A C19 2.7200 . no
H3A H2A 2.5600 . no
H3B H2B 2.5000 . no
H3B C22 3.0900 2_546 no
H3B C27 2.8700 2_546 no
H3C C7 2.8500 . no
H3C H7 2.2400 . no
H4 Cl1 2.7200 . no
H4 C2 3.0000 . no
H4 H2C 2.3200 . no
H5A H6A 2.5900 . no
H5B C9 3.0100 . no
H5B H6B 2.4600 . no
H5B H9B 2.2100 . no
H5C Ru1 3.5100 . no
H5C C20 2.9900 . no
H5C H20A 2.4100 . no
H6A H5A 2.5900 . no
H6A H23A 2.5400 1_556 no
H6B C8 2.8800 . no
H6B H5B 2.4600 . no
H6B H8B 2.1300 . no
H6C C1 2.7000 . no
H6C C2 2.8500 . no
H6C H1 2.2100 . no
H6C H2C 2.2900 . no
H7 O1 2.9100 . no
H7 C3 2.8800 . no
H7 C19 2.9200 . no
H7 H3C 2.2400 . no
H7 H11A 2.5700 1_455 no
H8A C12 2.9100 1_455 no
H8A H9A 2.4800 . no
H8A H10 2.5300 1_455 no
H8A H12C 2.5900 1_455 no
H8B C6 2.8500 . no
H8B H6B 2.1300 . no
H8B H9B 2.5800 . no
H8C C1 2.7600 . no
H8C H1 2.1000 . no
H9A H8A 2.4800 . no
H9A H12A 2.3700 1_455 no
H9A C14 3.0100 2_556 no
H9A H14A 2.5200 2_556 no
H9B C5 2.8300 . no
H9B H5B 2.2100 . no
H9B H8B 2.5800 . no
H9C Ru1 3.4300 . no
H9C C19 3.0900 . no
H9C C20 2.6100 . no
H9C C21 2.5800 . no
H10 C8 3.0000 1_655 no
H10 H8A 2.5300 1_655 no
H10 H13 2.4000 . no
H11A O1 2.6600 1_655 no
H11A H7 2.5700 1_655 no
H11A H12A 2.4500 . no
H11B C16 2.8500 . no
H11B C17 2.9500 . no
H11B H12B 2.5900 . no
H11B H16 2.3600 . no
H11B H17C 2.3400 . no
H11B C28 2.9600 2_645 no
H11B C29 2.9700 2_645 no
H11B C30 3.0800 2_645 no
H11C C15 2.7600 . no
H11C C16 3.0500 . no
H11C H15C 2.0800 . no
H11C H16 2.3800 . no
H12A H9A 2.3700 1_655 no
H12A H11A 2.4500 . no
H12A C32 2.9600 2_645 no
H12B C20 3.0300 . no
H12B C21 3.0700 . no
H12B H11B 2.5900 . no
H12B H17C 2.3100 . no
H12C Ru1 3.4200 . no
H12C Cl1 3.1100 . no
H12C C20 2.6100 . no
H12C H8A 2.5900 1_655 no
H12C H20A 2.3200 . no
H13 Cl1 2.9100 . no
H13 H10 2.4000 . no
H13 H26A 2.5700 2_646 no
H14A H15A 2.4300 . no
H14A H9A 2.5200 2_546 no
H14B Ru1 3.5900 . no
H14B C18 2.8200 . no
H14B H18C 2.2600 . no
H14C Ru1 2.5600 . no
H14C Cl1 3.0500 . no
H14C C2 3.0000 . no
H14C H2A 2.0700 . no
H15A H14A 2.4300 . no
H15A H27A 2.5200 2_646 no
H15B C16 2.8000 . no
H15B C18 2.8800 . no
H15B C35 3.0900 1_545 no
H15B H16 2.3800 . no
H15B H18C 2.2000 . no
H15C C11 2.9200 . no
H15C H11C 2.0800 . no
H16 C11 2.6400 . no
H16 C15 2.9400 . no
H16 C33 3.0000 1_545 no
H16 C34 3.0200 1_545 no
H16 H11B 2.3600 . no
H16 H11C 2.3800 . no
H16 H15B 2.3800 . no
H17A Ru1 3.6400 . no
H17A O1 2.8500 . no
H17A C19 2.8300 . no
H17A C21 3.0500 . no
H17A H21A 2.4400 . no
H17B H2C 2.3300 1_554 no
H17B H18B 2.4500 . no
H17C C10 2.9700 . no
H17C C11 3.0300 . no
H17C C12 3.0300 . no
H17C H11B 2.3400 . no
H17C H12B 2.3100 . no
H18A Ru1 3.4700 . no
H18A O1 2.5900 . no
H18A C19 2.5500 . no
H18B C32 2.8800 1_545 no
H18B H17B 2.4500 . no
H18C C13 2.9800 . no
H18C C14 2.9900 . no
H18C C15 2.9400 . no
H18C H14B 2.2600 . no
H18C H15B 2.2000 . no
H20A C27 2.6800 . no
H20A H5C 2.4100 . no
H20A H12C 2.3200 . no
H20A H27A 2.1800 . no
H21A O1 2.7700 . no
H21A C19 2.6000 . no
H21A H17A 2.4400 . no
H21A H23A 2.4300 . no
H23A H6A 2.5400 1_554 no
H23A H21A 2.4300 . no
H24A H28A 2.3800 . no
H26A C29 2.7900 . no
H26A H29A 2.2200 . no
H26A H13 2.5700 2_656 no
H27A C20 2.7800 . no
H27A H20A 2.1800 . no
H27A H15A 2.5200 2_656 no
H28A C31 2.6700 . no
H28A H24A 2.3800 . no
H28A H31A 2.1700 . no
H28A O1 2.8400 2_555 no
H29A C26 2.7500 . no
H29A H26A 2.2200 . no
H29A H35A 2.4400 . no
H29A Cl1 2.8100 2_656 no
H31A C28 2.7500 . no
H31A H28A 2.1700 . no
H32A C2 2.8500 1_564 no
H32A H2B 2.3100 1_564 no
H33A C26 3.0400 2_655 no
H35A H29A 2.4400 . no

loop_
_geom_hbond_atom_site_label_D
_geom_hbond_atom_site_label_H
_geom_hbond_atom_site_label_A
_geom_hbond_distance_DH
_geom_hbond_distance_HA
_geom_hbond_distance_DA
_geom_hbond_angle_DHA
_geom_hbond_site_symmetry_A
_geom_hbond_publ_flag
C4 H4 Cl1 1.0000 2.7200 3.403(3) 126.00 . yes
C18 H18A O1 0.9800 2.5900 3.464(3) 148.00 . yes
C29 H29A Cl1 0.9500 2.8100 3.728(2) 164.00 2_656 yes

loop_
_geom_torsion_atom_site_label_1
_geom_torsion_atom_site_label_2
_geom_torsion_atom_site_label_3
_geom_torsion_atom_site_label_4
_geom_torsion
_geom_torsion_publ_flag
Cl1 Ru1 P1 C1 -95.93(7) no
C19 Ru1 P1 C1 80.65(10) no
C20 Ru1 P1 C1 168.44(9) no
Cl1 Ru1 P1 C4 18.93(11) no
C19 Ru1 P1 C4 -164.49(13) no
C20 Ru1 P1 C4 -76.70(12) no
Cl1 Ru1 P1 C7 150.63(9) no
C19 Ru1 P1 C7 -32.79(11) no
C20 Ru1 P1 C7 55.00(11) no
Cl1 Ru1 P2 C10 -49.62(9) no
C19 Ru1 P2 C10 133.86(11) no
C20 Ru1 P2 C10 45.31(10) no
Cl1 Ru1 P2 C13 61.93(7) no
C19 Ru1 P2 C13 -114.59(10) no
C20 Ru1 P2 C13 156.86(9) no
Cl1 Ru1 P2 C16 178.98(10) no
C19 Ru1 P2 C16 2.46(12) no
C20 Ru1 P2 C16 -86.09(12) no
P2 Ru1 C20 C21 78.4(2) no
C19 Ru1 C20 C21 -16.7(2) no
Cl1 Ru1 C20 C21 163.5(2) no
P1 Ru1 C20 C21 -104.6(2) no
C4 P1 C1 C3 178.77(18) no
C7 P1 C1 C2 -170.41(18) no
Ru1 P1 C1 C3 -58.91(17) no
Ru1 P1 C1 C2 66.09(18) no
C4 P1 C1 C2 -56.2(2) no
Ru1 P1 C4 C6 -159.01(19) no
C1 P1 C4 C6 -41.3(2) no
C7 P1 C4 C6 66.2(2) no
Ru1 P1 C7 C8 172.14(15) no
C1 P1 C7 C8 54.82(19) no
C4 P1 C7 C8 -54.0(2) no
Ru1 P1 C7 C9 -58.39(19) no
C1 P1 C7 C9 -175.70(18) no
C4 P1 C7 C9 75.4(2) no
C7 P1 C1 C3 64.58(18) no
Ru1 P1 C4 C5 70.5(2) no
C1 P1 C4 C5 -171.8(2) no
C7 P1 C4 C5 -64.3(2) no
C13 P2 C10 C11 81.5(2) no
C16 P2 C10 C11 -29.0(2) no
Ru1 P2 C10 C11 -165.97(16) no
C10 P2 C13 C14 160.20(18) no
C16 P2 C13 C14 -89.68(19) no
Ru1 P2 C13 C15 164.82(17) no
C10 P2 C13 C15 -71.0(2) no
C16 P2 C13 C15 39.2(2) no
Ru1 P2 C16 C17 66.8(2) no
C10 P2 C16 C17 -70.5(2) no
C13 P2 C16 C17 -177.62(19) no
Ru1 P2 C16 C18 -58.5(2) no
C10 P2 C16 C18 164.2(2) no
C13 P2 C16 C18 57.0(2) no
Ru1 P2 C10 C12 -38.0(2) no
C13 P2 C10 C12 -150.58(18) no
C16 P2 C10 C12 98.9(2) no
Ru1 P2 C13 C14 35.97(18) no
Ru1 C20 C21 C22 -175.03(16) no
C20 C21 C22 C23 -168.8(2) no
C20 C21 C22 C27 12.0(3) no
C21 C22 C23 C24 179.6(2) no
C27 C22 C23 C24 -1.1(3) no
C21 C22 C27 C26 -179.5(2) no
C23 C22 C27 C26 1.3(3) no
C22 C23 C24 C25 0.4(3) no
C23 C24 C25 C26 0.2(3) no
C23 C24 C25 C28 179.4(2) no
C24 C25 C26 C27 0.0(3) no
C28 C25 C26 C27 -179.2(2) no
C24 C25 C28 C29 -174.8(2) no
C26 C25 C28 C29 4.4(4) no
C25 C26 C27 C22 -0.8(3) no
C25 C28 C29 C30 176.7(2) no
C28 C29 C30 C31 15.3(3) no
C28 C29 C30 C35 -162.2(2) no
C29 C30 C31 C32 -176.7(2) no
C35 C30 C31 C32 0.9(3) no
C29 C30 C35 C34 176.1(2) no
C31 C30 C35 C34 -1.5(4) no
C30 C31 C32 C33 0.0(4) no
C31 C32 C33 C34 -0.3(4) no
C32 C33 C34 C35 -0.3(4) no
C33 C34 C35 C30 1.3(4) no
